data_2210080
loop_
_publ_author_name
'Wang, Ruo-Yu'
'Fang, Mei-Juan'
'Huang, Yao-Jian'
'Zheng, Zhong-Hui'
'Shen, Yue-Mao'

_publ_section_title
;
 7-Hydroxy-4,6-dimethyl-3<i>H</i>-isobenzofuran-1-one
;
_journal_coeditor_code BH2039
_journal_issue 9
_journal_name_full 'Acta Crystallographica Section E'
_journal_page_first o4172
_journal_page_last o4173
_journal_paper_doi 10.1107/S1600536806033939
_journal_volume 62
_journal_year 2006
_chemical_formula_iupac 'C10 H10 O3'
_chemical_formula_moiety 'C10 H10 O3'
_chemical_formula_sum 'C10 H10 O3'
_chemical_formula_weight 178.18
_chemical_name_systematic
;
7-Hydroxy-4,6-dimethyl-3H-isobenzofuran-1-one
;
_space_group_IT_number 61
_symmetry_cell_setting orthorhombic
_symmetry_space_group_name_Hall '-P 2ac 2ab'
_symmetry_space_group_name_H-M 'P b c a'
_atom_sites_solution_hydrogens geom
_atom_sites_solution_primary direct
_atom_sites_solution_secondary difmap
_audit_creation_method SHELXL-97
_cell_angle_alpha 90.00
_cell_angle_beta 90.00
_cell_angle_gamma 90.00
_cell_formula_units_Z 8
_cell_length_a 14.362(5)
_cell_length_b 8.220(3)
_cell_length_c 14.360(2)
_cell_measurement_reflns_used 3244
_cell_measurement_temperature 273(2)
_cell_measurement_theta_max 27.41
_cell_measurement_theta_min 2.83
_cell_volume 1695.3(9)
_computing_cell_refinement 'SAINT (Bruker, 2001)'
_computing_data_collection 'SMART (Bruker, 2001)'
_computing_data_reduction SAINT
_computing_molecular_graphics 'ORTEP-3 (Farrugia, 1997) and PLATON (Spek, 2003)'
_computing_publication_material SHELXL97
_computing_structure_refinement 'SHELXL97 (Sheldrick, 1997)'
_computing_structure_solution 'SHELXS97 (Sheldrick, 1997)'
_diffrn_ambient_temperature 273(2)
_diffrn_measured_fraction_theta_full 0.998
_diffrn_measured_fraction_theta_max 0.998
_diffrn_measurement_device_type 'Bruker APEX area-detector'
_diffrn_measurement_method '\f and \w'
_diffrn_radiation_monochromator graphite
_diffrn_radiation_source 'fine-focus sealed tube'
_diffrn_radiation_type MoK\a
_diffrn_radiation_wavelength 0.71073
_diffrn_reflns_av_R_equivalents 0.0302
_diffrn_reflns_av_sigmaI/netI 0.0227
_diffrn_reflns_limit_h_max 18
_diffrn_reflns_limit_h_min -17
_diffrn_reflns_limit_k_max 10
_diffrn_reflns_limit_k_min -5
_diffrn_reflns_limit_l_max 17
_diffrn_reflns_limit_l_min -18
_diffrn_reflns_number 8712
_diffrn_reflns_theta_full 26.49
_diffrn_reflns_theta_max 26.49
_diffrn_reflns_theta_min 2.84
_diffrn_standards_decay_% 0
_diffrn_standards_interval_count 0
_diffrn_standards_interval_time 0
_diffrn_standards_number 0
_exptl_absorpt_coefficient_mu 0.103
_exptl_absorpt_correction_T_max 0.9887
_exptl_absorpt_correction_T_min 0.9618
_exptl_absorpt_correction_type multi-scan
_exptl_absorpt_process_details '(SADABS; Bruker, 2001)'
_exptl_crystal_colour colourless
_exptl_crystal_density_diffrn 1.396
_exptl_crystal_density_method 'not measured'
_exptl_crystal_description chunk
_exptl_crystal_F_000 752
_exptl_crystal_size_max 0.38
_exptl_crystal_size_mid 0.25
_exptl_crystal_size_min 0.11
_refine_diff_density_max 0.270
_refine_diff_density_min -0.208
_refine_ls_extinction_method none
_refine_ls_goodness_of_fit_ref 1.107
_refine_ls_hydrogen_treatment constr
_refine_ls_matrix_type full
_refine_ls_number_parameters 120
_refine_ls_number_reflns 1750
_refine_ls_number_restraints 0
_refine_ls_restrained_S_all 1.107
_refine_ls_R_factor_all 0.0671
_refine_ls_R_factor_gt 0.0606
_refine_ls_shift/su_max 0.154
_refine_ls_shift/su_mean 0.004
_refine_ls_structure_factor_coef Fsqd
_refine_ls_weighting_details 'calc w=1/[\s^2^(Fo^2^)+(0.0779P)^2^+0.9444P] where P=(Fo^2^+2Fc^2^)/3'
_refine_ls_weighting_scheme calc
_refine_ls_wR_factor_gt 0.1561
_refine_ls_wR_factor_ref 0.1612
_reflns_number_gt 1577
_reflns_number_total 1750
_reflns_threshold_expression I>2\s(I)
_cod_data_source_file bh2039.cif
_cod_data_source_block I
_cod_original_cell_volume 1695.5(9)
_cod_database_code 2210080
_cod_database_fobs_code 2210080

loop_
_symmetry_equiv_pos_as_xyz
'x, y, z'
'-x+1/2, -y, z+1/2'
'-x, y+1/2, -z+1/2'
'x+1/2, -y+1/2, -z'
'-x, -y, -z'
'x-1/2, y, -z-1/2'
'x, -y-1/2, z-1/2'
'-x-1/2, y-1/2, z'

loop_
_atom_site_type_symbol
_atom_site_label
_atom_site_fract_x
_atom_site_fract_y
_atom_site_fract_z
_atom_site_U_iso_or_equiv
_atom_site_adp_type
_atom_site_calc_flag
_atom_site_refinement_flags
_atom_site_occupancy
O O1 -0.01139(15) 0.10792(19) 0.41702(13) 0.0612(6) Uani d . 1
C C1 0.01894(16) 0.2376(3) 0.39665(15) 0.0401(5) Uani d . 1
O O2 0.00197(12) 0.30531(18) 0.31362(10) 0.0488(5) Uani d . 1
C C2 0.07657(13) 0.3470(2) 0.44961(14) 0.0323(5) Uani d . 1
O O3 0.09450(11) 0.19702(17) 0.59115(11) 0.0452(4) Uani d . 1
H H3A 0.0617 0.1326 0.5624 0.068 Uiso calc R 1
C C3 0.11031(13) 0.3286(2) 0.53837(14) 0.0330(5) Uani d . 1
C C4 0.16383(14) 0.4537(3) 0.57452(15) 0.0369(5) Uani d . 1
C C5 0.17852(14) 0.5892(3) 0.52042(16) 0.0404(5) Uani d . 1
H H5A 0.2140 0.6729 0.5457 0.048 Uiso calc R 1
C C6 0.14476(14) 0.6102(2) 0.43185(15) 0.0381(5) Uani d . 1
C C7 0.09345(13) 0.4832(2) 0.39740(14) 0.0335(5) Uani d . 1
C C8 0.04661(17) 0.4612(3) 0.30713(15) 0.0431(5) Uani d . 1
H H8A 0.0011 0.5466 0.2967 0.052 Uiso calc R 1
H H8B 0.0914 0.4626 0.2566 0.052 Uiso calc R 1
C C9 0.20502(18) 0.4407(3) 0.66937(17) 0.0526(6) Uani d . 1
H H9A 0.2161 0.5478 0.6937 0.079 Uiso calc R 1
H H9B 0.2628 0.3823 0.6660 0.079 Uiso calc R 1
H H9C 0.1627 0.3837 0.7095 0.079 Uiso calc R 1
C C10 0.16237(19) 0.7624(3) 0.37762(19) 0.0565(7) Uani d . 1
H H10A 0.1258 0.7610 0.3217 0.085 Uiso calc R 1
H H10B 0.2272 0.7689 0.3618 0.085 Uiso calc R 1
H H10C 0.1454 0.8551 0.4146 0.085 Uiso calc R 1

loop_
_atom_site_aniso_label
_atom_site_aniso_U_11
_atom_site_aniso_U_22
_atom_site_aniso_U_33
_atom_site_aniso_U_12
_atom_site_aniso_U_13
_atom_site_aniso_U_23
O1 0.0941(14) 0.0364(9) 0.0531(11) -0.0225(9) -0.0153(9) 0.0031(7)
C1 0.0529(13) 0.0337(10) 0.0337(11) -0.0017(9) -0.0049(9) -0.0036(8)
O2 0.0712(11) 0.0427(9) 0.0327(9) -0.0105(8) -0.0135(7) -0.0006(6)
C2 0.0341(10) 0.0305(9) 0.0322(10) 0.0012(8) 0.0012(8) -0.0030(8)
O3 0.0595(10) 0.0380(8) 0.0381(9) -0.0092(7) -0.0104(7) 0.0063(6)
C3 0.0330(9) 0.0329(10) 0.0331(10) 0.0019(8) -0.0005(8) 0.0002(8)
C4 0.0348(10) 0.0394(11) 0.0367(11) 0.0012(8) -0.0045(8) -0.0045(9)
C5 0.0351(10) 0.0375(11) 0.0486(13) -0.0069(8) -0.0050(9) -0.0080(9)
C6 0.0358(10) 0.0348(11) 0.0439(12) -0.0034(8) 0.0036(9) 0.0006(9)
C7 0.0335(10) 0.0345(10) 0.0325(10) 0.0030(8) 0.0046(8) 0.0005(8)
C8 0.0545(13) 0.0419(12) 0.0328(11) -0.0051(10) -0.0015(9) 0.0028(9)
C9 0.0576(14) 0.0547(14) 0.0455(14) -0.0042(12) -0.0177(11) -0.0035(11)
C10 0.0650(16) 0.0452(13) 0.0593(16) -0.0158(11) 0.0012(13) 0.0105(12)

loop_
_atom_type_symbol
_atom_type_description
_atom_type_scat_dispersion_real
_atom_type_scat_dispersion_imag
_atom_type_scat_source
C C 0.0033 0.0000 'International Tables Vol C Tables 4.2.6.8 and 6.1.1.4'
H H 0.0000 0.0000 'International Tables Vol C Tables 4.2.6.8 and 6.1.1.4'
N N 0.0061 0.0000 'International Tables Vol C Tables 4.2.6.8 and 6.1.1.4'
O O 0.0106 0.0000 'International Tables Vol C Tables 4.2.6.8 and 6.1.1.4'

loop_
_geom_angle_atom_site_label_1
_geom_angle_atom_site_label_2
_geom_angle_atom_site_label_3
_geom_angle
_geom_angle_publ_flag
O1 C1 O2 121.7(2) no
O1 C1 C2 129.9(2) no
O2 C1 C2 108.42(18) no
C1 O2 C8 110.34(16) no
C7 C2 C3 122.44(18) no
C7 C2 C1 108.85(18) no
C3 C2 C1 128.69(19) no
C3 O3 H3A 109.5 no
O3 C3 C2 123.69(18) no
O3 C3 C4 118.77(18) no
C2 C3 C4 117.54(18) no
C5 C4 C3 118.37(19) no
C5 C4 C9 120.96(19) no
C3 C4 C9 120.7(2) no
C6 C5 C4 124.86(19) no
C6 C5 H5A 117.6 no
C4 C5 H5A 117.6 no
C7 C6 C5 115.42(19) no
C7 C6 C10 122.7(2) no
C5 C6 C10 121.9(2) no
C2 C7 C6 121.36(19) no
C2 C7 C8 107.53(18) no
C6 C7 C8 131.10(19) no
O2 C8 C7 104.85(16) no
O2 C8 H8A 110.8 no
C7 C8 H8A 110.8 no
O2 C8 H8B 110.8 no
C7 C8 H8B 110.8 no
H8A C8 H8B 108.9 no
C4 C9 H9A 109.5 no
C4 C9 H9B 109.5 no
H9A C9 H9B 109.5 no
C4 C9 H9C 109.5 no
H9A C9 H9C 109.5 no
H9B C9 H9C 109.5 no
C6 C10 H10A 109.5 no
C6 C10 H10B 109.5 no
H10A C10 H10B 109.5 no
C6 C10 H10C 109.5 no
H10A C10 H10C 109.5 no
H10B C10 H10C 109.5 no

loop_
_geom_bond_atom_site_label_1
_geom_bond_atom_site_label_2
_geom_bond_distance
_geom_bond_publ_flag
O1 C1 1.188(3) no
C1 O2 1.338(3) no
C1 C2 1.439(3) no
O2 C8 1.436(3) no
C2 C7 1.369(3) no
C2 C3 1.372(3) no
O3 C3 1.340(2) no
O3 H3A 0.8200 no
C3 C4 1.385(3) no
C4 C5 1.374(3) no
C4 C9 1.489(3) no
C5 C6 1.372(3) no
C5 H5A 0.9300 no
C6 C7 1.370(3) no
C6 C10 1.496(3) no
C7 C8 1.472(3) no
C8 H8A 0.9700 no
C8 H8B 0.9700 no
C9 H9A 0.9600 no
C9 H9B 0.9600 no
C9 H9C 0.9600 no
C10 H10A 0.9600 no
C10 H10B 0.9600 no
C10 H10C 0.9600 no

loop_
_geom_torsion_atom_site_label_1
_geom_torsion_atom_site_label_2
_geom_torsion_atom_site_label_3
_geom_torsion_atom_site_label_4
_geom_torsion
_geom_torsion_publ_flag
O1 C1 O2 C8 -180.0(2) no
C2 C1 O2 C8 -0.1(2) no
O1 C1 C2 C7 -179.5(2) no
O2 C1 C2 C7 0.6(2) no
O1 C1 C2 C3 -0.8(4) no
O2 C1 C2 C3 179.40(19) no
C7 C2 C3 O3 179.68(18) no
C1 C2 C3 O3 1.0(3) no
C7 C2 C3 C4 -0.5(3) no
C1 C2 C3 C4 -179.2(2) no
O3 C3 C4 C5 -179.05(18) no
C2 C3 C4 C5 1.1(3) no
O3 C3 C4 C9 1.5(3) no
C2 C3 C4 C9 -178.3(2) no
C3 C4 C5 C6 -0.7(3) no
C9 C4 C5 C6 178.8(2) no
C4 C5 C6 C7 -0.4(3) no
C4 C5 C6 C10 179.0(2) no
C3 C2 C7 C6 -0.6(3) no
C1 C2 C7 C6 178.25(18) no
C3 C2 C7 C8 -179.70(19) no
C1 C2 C7 C8 -0.8(2) no
C5 C6 C7 C2 1.0(3) no
C10 C6 C7 C2 -178.3(2) no
C5 C6 C7 C8 179.9(2) no
C10 C6 C7 C8 0.5(4) no
C1 O2 C8 C7 -0.4(2) no
C2 C7 C8 O2 0.7(2) no
C6 C7 C8 O2 -178.2(2) no

loop_
_cod_related_entry_id
_cod_related_entry_database
_cod_related_entry_code
1 ChemSpider 717596
